data_7157480
loop_
_publ_author_name
'Roy, Biswajit'
'Das, Eshani'
'Roy, Avijit'
'Mal, Dipakranjan'

_publ_section_title
;
 Ni(ii)-Catalyzed vinylic C-H functionalization of
 2-acetamido-3-arylacrylates to access isotetronic acids.
;
_journal_issue 19
_journal_name_full 'Organic &amp; biomolecular chemistry'
_journal_page_first 3697
_journal_page_last 3706
_journal_paper_doi 10.1039/d0ob00557f
_journal_volume 18
_journal_year 2020
_chemical_formula_sum 'C40 H32 N0 O12'
_chemical_formula_weight 704.65
_space_group_crystal_system orthorhombic
_space_group_IT_number 43
_space_group_name_Hall 'F 2 -2d'
_space_group_name_H-M_alt 'F d d 2'
_atom_sites_solution_hydrogens mixed
_audit_creation_method SHELXL-2014/7
_audit_update_record
;
2018-10-08 deposited with the CCDC.	2020-04-20 downloaded from the CCDC.
;
_cell_angle_alpha 90
_cell_angle_beta 90
_cell_angle_gamma 90
_cell_formula_units_Z 4
_cell_length_a 18.987(4)
_cell_length_b 25.021(6)
_cell_length_c 7.0870(18)
_cell_measurement_reflns_used 400
_cell_measurement_temperature 300(2)
_cell_measurement_theta_max 28.455
_cell_measurement_theta_min 3.174
_cell_volume 3366.8(14)
_computing_cell_refinement 'SAINT 6.45 ( Bruker, 2003)'
_computing_data_collection 'SMART 5.628 (Bruker, 2003)'
_computing_data_reduction 'SAINT 6.45  (Bruker, 2003)'
_computing_molecular_graphics 'Diamond 2.1e'
_computing_structure_refinement 'SHELXL-2014/7 (Sheldrick, 2014)'
_computing_structure_solution SIR-97
_diffrn_ambient_temperature 300(2)
_diffrn_measured_fraction_theta_full 0.999
_diffrn_measured_fraction_theta_max 0.997
_diffrn_measurement_device_type 'Bruker SMART APEX'
_diffrn_measurement_method /w-scans
_diffrn_radiation_type MoK\a
_diffrn_radiation_wavelength 0.71073
_diffrn_reflns_av_R_equivalents 0.0355
_diffrn_reflns_av_unetI/netI 0.0327
_diffrn_reflns_Laue_measured_fraction_full 0.999
_diffrn_reflns_Laue_measured_fraction_max 0.997
_diffrn_reflns_limit_h_max 25
_diffrn_reflns_limit_h_min -25
_diffrn_reflns_limit_k_max 26
_diffrn_reflns_limit_k_min -33
_diffrn_reflns_limit_l_max 9
_diffrn_reflns_limit_l_min -9
_diffrn_reflns_number 8727
_diffrn_reflns_point_group_measured_fraction_full 0.962
_diffrn_reflns_point_group_measured_fraction_max 0.954
_diffrn_reflns_theta_full 25.242
_diffrn_reflns_theta_max 28.455
_diffrn_reflns_theta_min 3.174
_diffrn_source 'fine-focus sealed tube'
_exptl_absorpt_coefficient_mu 0.103
_exptl_absorpt_correction_T_max 0.991
_exptl_absorpt_correction_T_min 0.987
_exptl_absorpt_correction_type empirical
_exptl_absorpt_process_details SADABS
_exptl_crystal_colour colorless
_exptl_crystal_density_diffrn 1.390
_exptl_crystal_description cube
_exptl_crystal_F_000 1472
_exptl_crystal_size_max 0.12
_exptl_crystal_size_mid 0.08
_exptl_crystal_size_min 0.05
_refine_diff_density_max 0.127
_refine_diff_density_min -0.245
_refine_diff_density_rms 0.055
_refine_ls_abs_structure_details
;
 Flack x determined using 545 quotients [(I+)-(I-)]/[(I+)+(I-)]
 (Parsons, Flack and Wagner, Acta Cryst. B69 (2013) 249-259).
;
_refine_ls_abs_structure_Flack 1.2(6)
_refine_ls_extinction_method none
_refine_ls_goodness_of_fit_ref 1.042
_refine_ls_hydrogen_treatment mixed
_refine_ls_matrix_type full
_refine_ls_number_parameters 122
_refine_ls_number_reflns 2030
_refine_ls_number_restraints 1
_refine_ls_restrained_S_all 1.042
_refine_ls_R_factor_all 0.0676
_refine_ls_R_factor_gt 0.0466
_refine_ls_shift/su_max 0.000
_refine_ls_shift/su_mean 0.000
_refine_ls_structure_factor_coef Fsqd
_refine_ls_weighting_details 'w=1/[\s^2^(Fo^2^)+(0.0648P)^2^+1.1827P] where P=(Fo^2^+2Fc^2^)/3'
_refine_ls_weighting_scheme calc
_refine_ls_wR_factor_gt 0.1106
_refine_ls_wR_factor_ref 0.1232
_reflns_Friedel_coverage 0.774
_reflns_Friedel_fraction_full 0.918
_reflns_Friedel_fraction_max 0.904
_reflns_number_gt 1526
_reflns_number_total 2030
_reflns_threshold_expression 'I > 2\s(I)'
_cod_data_source_file d0ob00557f2.cif
_cod_data_source_block 9a
_cod_depositor_comments 'Adding full bibliography for 7157480--7157483.cif.'
_cod_original_cell_volume 3366.9(14)
_cod_database_code 7157480
_shelx_shelxl_version_number 2014/7
_shelx_space_group_comment
;
The symmetry employed for this shelxl refinement is uniquely defined
by the following loop, which should always be used as a source of
symmetry information in preference to the above space-group names.
They are only intended as comments.
;

loop_
_space_group_symop_operation_xyz
'x, y, z'
'-x, -y, z'
'-x+1/4, y+1/4, z+1/4'
'x+1/4, -y+1/4, z+1/4'
'x, y+1/2, z+1/2'
'-x, -y+1/2, z+1/2'
'-x+1/4, y+3/4, z+3/4'
'x+1/4, -y+3/4, z+3/4'
'x+1/2, y, z+1/2'
'-x+1/2, -y, z+1/2'
'-x+3/4, y+1/4, z+3/4'
'x+3/4, -y+1/4, z+3/4'
'x+1/2, y+1/2, z'
'-x+1/2, -y+1/2, z'
'-x+3/4, y+3/4, z+1/4'
'x+3/4, -y+3/4, z+1/4'

loop_
_atom_site_label
_atom_site_type_symbol
_atom_site_fract_x
_atom_site_fract_y
_atom_site_fract_z
_atom_site_U_iso_or_equiv
_atom_site_adp_type
_atom_site_occupancy
_atom_site_site_symmetry_order
_atom_site_calc_flag
_atom_site_refinement_flags_posn
_atom_site_refinement_flags_adp
_atom_site_refinement_flags_occupancy
_atom_site_disorder_assembly
_atom_site_disorder_group
O1 O 0.11975(10) 0.35438(6) 0.1628(4) 0.0598(5) Uani 1 1 d . . . . .
O3 O 0.13960(10) 0.21404(6) 0.1893(4) 0.0623(6) Uani 1 1 d . . . . .
C9 C 0.04578(13) 0.27923(9) 0.1729(5) 0.0436(5) Uani 1 1 d . . . . .
C8 C 0.11306(13) 0.26351(8) 0.1797(5) 0.0468(6) Uani 1 1 d . . . . .
O2 O 0.22261(10) 0.31225(8) 0.1778(6) 0.0769(7) Uani 1 1 d . . . . .
C2 C -0.01905(11) 0.24824(10) 0.1735(5) 0.0464(6) Uani 1 1 d . . . . .
C3 C -0.01913(14) 0.19274(11) 0.1571(5) 0.0539(7) Uani 1 1 d . . . . .
H3 H 0.0234 0.1744 0.1485 0.065 Uiso 1 1 calc R U . . .
C16 C 0.04672(14) 0.33884(10) 0.1620(6) 0.0521(6) Uani 1 1 d . . . . .
H16A H 0.0239 0.3509 0.0473 0.063 Uiso 1 1 calc R U . . .
H16B H 0.0223 0.3542 0.2693 0.063 Uiso 1 1 calc R U . . .
C6 C -0.08355(14) 0.27442(13) 0.1882(6) 0.0645(8) Uani 1 1 d . . . . .
H6 H -0.0849 0.3114 0.2000 0.077 Uiso 1 1 calc R U . . .
C4 C -0.08175(18) 0.16474(13) 0.1533(6) 0.0669(8) Uani 1 1 d . . . . .
H4 H -0.0812 0.1277 0.1407 0.080 Uiso 1 1 calc R U . . .
C13 C 0.15903(14) 0.31019(10) 0.1732(7) 0.0534(6) Uani 1 1 d . . . . .
C5 C -0.14490(17) 0.19128(17) 0.1682(8) 0.0799(10) Uani 1 1 d . . . . .
H5 H -0.1870 0.1724 0.1665 0.096 Uiso 1 1 calc R U . . .
C1 C -0.14529(17) 0.24560(17) 0.1854(8) 0.0824(10) Uani 1 1 d . . . . .
H1 H -0.1881 0.2635 0.1954 0.099 Uiso 1 1 calc R U . . .
H3A H 0.1877(18) 0.2144(13) 0.190(7) 0.075(10) Uiso 1 1 d . . . . .

loop_
_atom_site_aniso_label
_atom_site_aniso_U_11
_atom_site_aniso_U_22
_atom_site_aniso_U_33
_atom_site_aniso_U_23
_atom_site_aniso_U_13
_atom_site_aniso_U_12
O1 0.0599(11) 0.0312(8) 0.0883(15) 0.0034(11) 0.0035(13) -0.0022(7)
O3 0.0500(10) 0.0312(8) 0.1056(18) 0.0017(10) 0.0016(14) 0.0014(8)
C9 0.0511(12) 0.0347(10) 0.0451(12) -0.0029(11) 0.0013(15) 0.0007(10)
C8 0.0495(13) 0.0320(10) 0.0588(15) 0.0002(14) 0.0029(16) 0.0008(9)
O2 0.0502(11) 0.0453(10) 0.135(2) 0.0053(13) 0.0054(17) -0.0085(8)
C2 0.0506(14) 0.0465(12) 0.0421(13) -0.0017(13) 0.003(2) -0.0023(12)
C3 0.0589(14) 0.0460(13) 0.0567(18) -0.0015(13) 0.0042(17) -0.0063(12)
C16 0.0544(13) 0.0376(12) 0.0643(16) -0.0006(14) 0.0008(17) 0.0039(11)
C6 0.0510(14) 0.0605(17) 0.082(2) -0.0045(18) 0.0070(19) 0.0006(12)
C4 0.0748(19) 0.0605(17) 0.066(2) -0.0029(16) 0.005(2) -0.0229(15)
C13 0.0530(14) 0.0356(11) 0.0717(17) -0.0004(14) 0.002(2) -0.0019(11)
C5 0.0543(17) 0.097(3) 0.088(2) -0.001(2) 0.011(3) -0.0269(18)
C1 0.0492(17) 0.088(2) 0.110(3) -0.008(3) 0.006(3) -0.0041(17)

loop_
_atom_type_symbol
_atom_type_description
_atom_type_scat_dispersion_real
_atom_type_scat_dispersion_imag
_atom_type_scat_source
C C 0.0033 0.0016 'International Tables Vol C Tables 4.2.6.8 and 6.1.1.4'
H H 0.0000 0.0000 'International Tables Vol C Tables 4.2.6.8 and 6.1.1.4'
N N 0.0061 0.0033 'International Tables Vol C Tables 4.2.6.8 and 6.1.1.4'
O O 0.0106 0.0060 'International Tables Vol C Tables 4.2.6.8 and 6.1.1.4'

loop_
_geom_angle_atom_site_label_1
_geom_angle_atom_site_label_2
_geom_angle_atom_site_label_3
_geom_angle
_geom_angle_site_symmetry_1
_geom_angle_site_symmetry_3
_geom_angle_publ_flag
C13 O1 C16 108.33(19) . . ?
C8 O3 H3A 112(2) . . ?
C8 C9 C2 130.6(2) . . ?
C8 C9 C16 106.5(2) . . ?
C2 C9 C16 122.9(2) . . ?
C9 C8 O3 129.3(2) . . ?
C9 C8 C13 109.6(2) . . ?
O3 C8 C13 121.1(2) . . ?
C6 C2 C3 118.3(2) . . ?
C6 C2 C9 119.6(2) . . ?
C3 C2 C9 122.1(2) . . ?
C4 C3 C2 120.6(3) . . ?
C4 C3 H3 119.7 . . ?
C2 C3 H3 119.7 . . ?
O1 C16 C9 106.31(19) . . ?
O1 C16 H16A 110.5 . . ?
C9 C16 H16A 110.5 . . ?
O1 C16 H16B 110.5 . . ?
C9 C16 H16B 110.5 . . ?
H16A C16 H16B 108.7 . . ?
C1 C6 C2 120.1(3) . . ?
C1 C6 H6 119.9 . . ?
C2 C6 H6 119.9 . . ?
C5 C4 C3 120.3(3) . . ?
C5 C4 H4 119.9 . . ?
C3 C4 H4 119.9 . . ?
O2 C13 O1 121.6(2) . . ?
O2 C13 C8 129.1(2) . . ?
O1 C13 C8 109.3(2) . . ?
C1 C5 C4 119.5(3) . . ?
C1 C5 H5 120.2 . . ?
C4 C5 H5 120.2 . . ?
C5 C1 C6 121.2(3) . . ?
C5 C1 H1 119.4 . . ?
C6 C1 H1 119.4 . . ?

loop_
_geom_bond_atom_site_label_1
_geom_bond_atom_site_label_2
_geom_bond_distance
_geom_bond_site_symmetry_2
_geom_bond_publ_flag
O1 C13 1.336(3) . ?
O1 C16 1.440(3) . ?
O3 C8 1.338(3) . ?
O3 H3A 0.91(3) . ?
C9 C8 1.337(3) . ?
C9 C2 1.455(3) . ?
C9 C16 1.494(3) . ?
C8 C13 1.459(3) . ?
O2 C13 1.209(3) . ?
C2 C6 1.393(4) . ?
C2 C3 1.393(3) . ?
C3 C4 1.380(4) . ?
C3 H3 0.9300 . ?
C16 H16A 0.9700 . ?
C16 H16B 0.9700 . ?
C6 C1 1.376(4) . ?
C6 H6 0.9300 . ?
C4 C5 1.375(5) . ?
C4 H4 0.9300 . ?
C5 C1 1.365(5) . ?
C5 H5 0.9300 . ?
C1 H1 0.9300 . ?

loop_
_geom_torsion_atom_site_label_1
_geom_torsion_atom_site_label_2
_geom_torsion_atom_site_label_3
_geom_torsion_atom_site_label_4
_geom_torsion
_geom_torsion_site_symmetry_1
_geom_torsion_site_symmetry_2
_geom_torsion_site_symmetry_3
_geom_torsion_site_symmetry_4
_geom_torsion_publ_flag
C2 C9 C8 O3 -0.1(7) . . . . ?
C16 C9 C8 O3 -179.6(3) . . . . ?
C2 C9 C8 C13 179.4(4) . . . . ?
C16 C9 C8 C13 -0.2(4) . . . . ?
C8 C9 C2 C6 172.3(4) . . . . ?
C16 C9 C2 C6 -8.2(5) . . . . ?
C8 C9 C2 C3 -8.7(6) . . . . ?
C16 C9 C2 C3 170.8(3) . . . . ?
C6 C2 C3 C4 0.7(6) . . . . ?
C9 C2 C3 C4 -178.3(4) . . . . ?
C13 O1 C16 C9 -0.1(4) . . . . ?
C8 C9 C16 O1 0.2(4) . . . . ?
C2 C9 C16 O1 -179.4(3) . . . . ?
C3 C2 C6 C1 -0.3(6) . . . . ?
C9 C2 C6 C1 178.8(4) . . . . ?
C2 C3 C4 C5 -0.8(7) . . . . ?
C16 O1 C13 O2 -179.3(5) . . . . ?
C16 O1 C13 C8 0.0(4) . . . . ?
C9 C8 C13 O2 179.4(5) . . . . ?
O3 C8 C13 O2 -1.1(7) . . . . ?
C9 C8 C13 O1 0.1(5) . . . . ?
O3 C8 C13 O1 179.6(3) . . . . ?
C3 C4 C5 C1 0.4(8) . . . . ?
C4 C5 C1 C6 0.0(8) . . . . ?
C2 C6 C1 C5 0.0(7) . . . . ?
